data_7019836
loop_
_publ_author_name
'Castillo, Ivan'
'Ugalde-Sald\'ivar, V\'ictor M'
'Rodr\'iguez Solano, Laura A'
'S\'anchez Egu\'ia, Brenda N'
'Zeglio, Erica'
'Nordlander, Ebbe'

_publ_section_title
;
 Structural, spectroscopic, and electrochemical properties of tri- and
 tetradentate N(3) and N(3)S copper complexes with mixed
 benzimidazole/thioether donors.
;
_journal_issue 31
_journal_name_full 'Dalton transactions (Cambridge, England : 2003)'
_journal_page_first 9394
_journal_page_last 9404
_journal_paper_doi 10.1039/c2dt30756a
_journal_volume 41
_journal_year 2012
_chemical_formula_moiety 'C33 H38 Cu N6 O4 S, Cl O4, 2(C2 H3 N)'
_chemical_formula_sum 'C37 H44 Cl Cu N8 O8 S'
_chemical_formula_weight 859.85
_chemical_melting_point 466.5(15)
_chemical_name_systematic
;
?
;
_space_group_IT_number 2
_symmetry_cell_setting triclinic
_symmetry_space_group_name_Hall '-P 1'
_symmetry_space_group_name_H-M 'P -1'
_atom_sites_solution_hydrogens geom
_atom_sites_solution_primary direct
_atom_sites_solution_secondary difmap
_audit_creation_method SHELXL-97
_cell_angle_alpha 73.803(2)
_cell_angle_beta 66.247(2)
_cell_angle_gamma 66.342(2)
_cell_formula_units_Z 2
_cell_length_a 12.9077(15)
_cell_length_b 13.4737(15)
_cell_length_c 14.0582(16)
_cell_measurement_reflns_used 9929
_cell_measurement_temperature 173(2)
_cell_measurement_theta_max 25.37
_cell_measurement_theta_min 2.47
_cell_volume 2029.6(4)
_computing_cell_refinement 'SMART V 5.625 (Bruker, 1999)'
_computing_data_collection 'SMART V 5.625 (Bruker, 1999)'
_computing_data_reduction 'SAINT V 6.23C (Bruker, 1999)'
_computing_molecular_graphics 'SHELXTL V 6.12 (Sheldrick, 2000)'
_computing_publication_material 'SHELXTL V 6.12 (Sheldrick, 2000)'
_computing_structure_refinement 'SHELXTL V 6.12 (Sheldrick, 2000)'
_computing_structure_solution 'SHELXTL V 6.12 (Sheldrick, 2000)'
_diffrn_ambient_temperature 173(2)
_diffrn_detector_area_resol_mean 0.661
_diffrn_measured_fraction_theta_full 0.999
_diffrn_measured_fraction_theta_max 0.999
_diffrn_measurement_device_type 'Bruker Smart Apex CCD diffractometer'
_diffrn_measurement_method \w-scans
_diffrn_radiation_monochromator graphite
_diffrn_radiation_source 'fine-focus sealed tube'
_diffrn_radiation_type MoK\a
_diffrn_radiation_wavelength 0.71073
_diffrn_reflns_av_R_equivalents 0.0247
_diffrn_reflns_av_sigmaI/netI 0.0256
_diffrn_reflns_limit_h_max 15
_diffrn_reflns_limit_h_min -15
_diffrn_reflns_limit_k_max 16
_diffrn_reflns_limit_k_min -16
_diffrn_reflns_limit_l_max 16
_diffrn_reflns_limit_l_min -16
_diffrn_reflns_number 25761
_diffrn_reflns_theta_full 25.37
_diffrn_reflns_theta_max 25.37
_diffrn_reflns_theta_min 1.67
_diffrn_standards_decay_% 0
_exptl_absorpt_coefficient_mu 0.715
_exptl_absorpt_correction_T_max 0.87396
_exptl_absorpt_correction_T_min 0.72778
_exptl_absorpt_correction_type multi-scan
_exptl_absorpt_process_details '(Sheldrick, 2007)'
_exptl_crystal_colour colorless
_exptl_crystal_density_diffrn 1.407
_exptl_crystal_density_method 'not measured'
_exptl_crystal_description prism
_exptl_crystal_F_000 896
_exptl_crystal_size_max 0.392
_exptl_crystal_size_mid 0.316
_exptl_crystal_size_min 0.192
_refine_diff_density_max 0.523
_refine_diff_density_min -0.265
_refine_diff_density_rms 0.060
_refine_ls_extinction_method none
_refine_ls_goodness_of_fit_ref 1.045
_refine_ls_hydrogen_treatment noref
_refine_ls_matrix_type full
_refine_ls_number_parameters 551
_refine_ls_number_reflns 7443
_refine_ls_number_restraints 130
_refine_ls_restrained_S_all 1.071
_refine_ls_R_factor_all 0.0423
_refine_ls_R_factor_gt 0.0368
_refine_ls_shift/su_max 0.000
_refine_ls_shift/su_mean 0.000
_refine_ls_structure_factor_coef Fsqd
_refine_ls_weighting_details 'calc w=1/[\s^2^(Fo^2^)+(0.0589P)^2^+0.8584P] where P=(Fo^2^+2Fc^2^)/3'
_refine_ls_weighting_scheme calc
_refine_ls_wR_factor_gt 0.0972
_refine_ls_wR_factor_ref 0.1011
_reflns_number_gt 6548
_reflns_number_total 7443
_reflns_threshold_expression >2sigma(I)
_cod_data_source_file c2dt30756a.txt
_cod_data_source_block 123CPI09
_cod_depositor_comments
;
The following automatic conversions were performed:

'_chemical_melting_point' value '465-468' was changed to '466.5(15)'
- the average value was taken and precision was
estimated.

'_symmetry_cell_setting' value 'Triclinic' changed to
'triclinic' according to
/home/saulius/struct/CIF-dictionaries/cif_core.dic dictionary named
'cif_core.dic' version 2.4.1 from 2010-06-29.

Automatic conversion script
Id: cif_fix_values 1891 2012-01-12 08:04:46Z andrius 
;
_cod_database_code 7019836

loop_
_symmetry_equiv_pos_as_xyz
'x, y, z'
'-x, -y, -z'

loop_
_atom_site_label
_atom_site_type_symbol
_atom_site_fract_x
_atom_site_fract_y
_atom_site_fract_z
_atom_site_U_iso_or_equiv
_atom_site_adp_type
_atom_site_occupancy
_atom_site_symmetry_multiplicity
_atom_site_calc_flag
_atom_site_refinement_flags
_atom_site_disorder_assembly
_atom_site_disorder_group
Cu1 Cu 0.01706(2) 0.17030(2) 0.17711(2) 0.02781(9) Uani 1 1 d . . .
S1 S 0.11421(5) 0.06003(5) -0.04593(5) 0.03982(15) Uani 1 1 d . . .
O1 O 0.35399(13) 0.37445(11) -0.07850(11) 0.0268(3) Uani 1 1 d . . .
O2 O 0.26523(14) 0.54481(12) -0.03210(13) 0.0388(4) Uani 1 1 d . . .
O3 O 0.32155(13) -0.16433(12) 0.45945(11) 0.0296(3) Uani 1 1 d . . .
O4 O 0.40522(14) -0.05971(15) 0.31780(13) 0.0448(4) Uani 1 1 d . . .
N1 N 0.17262(15) 0.41586(13) 0.04336(13) 0.0241(4) Uani 1 1 d . . .
N2 N 0.23751(15) 0.11205(13) 0.09211(13) 0.0235(4) Uani 1 1 d . . .
C2 C 0.16817(18) 0.31027(15) 0.07392(15) 0.0229(4) Uani 1 1 d . . .
N3 N 0.06423(15) 0.30687(13) 0.14137(13) 0.0246(4) Uani 1 1 d . . .
N4 N -0.12566(17) 0.19492(14) 0.14927(15) 0.0330(4) Uani 1 1 d . . .
C4 C -0.12415(19) 0.45581(18) 0.22103(17) 0.0319(5) Uani 1 1 d . . .
H4 H -0.1699 0.4090 0.2623 0.038 Uiso 1 1 calc R . .
C5 C -0.1724(2) 0.56815(18) 0.22128(18) 0.0353(5) Uani 1 1 d . . .
H5 H -0.2529 0.5988 0.2640 0.042 Uiso 1 1 calc R . .
C6 C -0.1063(2) 0.63693(18) 0.16087(18) 0.0342(5) Uani 1 1 d . . .
H6 H -0.1428 0.7135 0.1632 0.041 Uiso 1 1 calc R . .
C7 C 0.0118(2) 0.59705(17) 0.09705(17) 0.0307(5) Uani 1 1 d . . .
H7 H 0.0570 0.6441 0.0551 0.037 Uiso 1 1 calc R . .
C8 C 0.05994(18) 0.48458(16) 0.09793(16) 0.0257(4) Uani 1 1 d . . .
C9 C -0.00604(18) 0.41492(16) 0.15777(16) 0.0255(4) Uani 1 1 d . . .
C10 C 0.26902(19) 0.45331(16) -0.02583(16) 0.0272(4) Uani 1 1 d . . .
N11 N 0.21964(15) -0.06546(13) 0.34919(13) 0.0231(3) Uani 1 1 d . . .
C12 C 0.19082(18) 0.01634(15) 0.26952(15) 0.0235(4) Uani 1 1 d . . .
N13 N 0.08105(15) 0.03926(13) 0.27358(13) 0.0252(4) Uani 1 1 d . . .
C14 C -0.08123(19) -0.03940(17) 0.39413(17) 0.0296(5) Uani 1 1 d . . .
H14 H -0.1390 0.0062 0.3610 0.036 Uiso 1 1 calc R . .
C15 C -0.1072(2) -0.11681(18) 0.47992(18) 0.0337(5) Uani 1 1 d . . .
H15 H -0.1842 -0.1248 0.5064 0.040 Uiso 1 1 calc R . .
C16 C -0.0221(2) -0.18341(18) 0.52824(17) 0.0341(5) Uani 1 1 d . . .
H16 H -0.0426 -0.2359 0.5871 0.041 Uiso 1 1 calc R . .
C17 C 0.0917(2) -0.17548(17) 0.49320(16) 0.0302(5) Uani 1 1 d . . .
H17 H 0.1494 -0.2213 0.5263 0.036 Uiso 1 1 calc R . .
C18 C 0.11689(18) -0.09707(16) 0.40710(15) 0.0244(4) Uani 1 1 d . . .
C19 C 0.03243(18) -0.03080(16) 0.35814(16) 0.0256(4) Uani 1 1 d . . .
C20 C 0.32604(18) -0.09550(16) 0.37276(16) 0.0259(4) Uani 1 1 d . . .
C21 C 0.26849(17) 0.21061(15) 0.03356(15) 0.0232(4) Uani 1 1 d . . .
H21A H 0.2835 0.2143 -0.0420 0.028 Uiso 1 1 calc R . .
H21B H 0.3426 0.2075 0.0415 0.028 Uiso 1 1 calc R . .
C22 C 0.27077(19) 0.07687(17) 0.18809(16) 0.0274(4) Uani 1 1 d . . .
H22A H 0.2620 0.1415 0.2147 0.033 Uiso 1 1 calc R . .
H22B H 0.3554 0.0288 0.1722 0.033 Uiso 1 1 calc R . .
C23 C 0.29903(19) 0.02248(16) 0.02785(17) 0.0282(4) Uani 1 1 d . . .
H23A H 0.2850 -0.0452 0.0725 0.034 Uiso 1 1 calc R . .
H23B H 0.3863 0.0095 0.0021 0.034 Uiso 1 1 calc R . .
C24 C 0.25852(18) 0.04506(16) -0.06352(17) 0.0272(4) Uani 1 1 d . . .
C25 C 0.3268(2) 0.05449(17) -0.17031(17) 0.0311(5) Uani 1 1 d . . .
H25 H 0.4086 0.0503 -0.1972 0.037 Uiso 1 1 calc R . .
C26 C 0.2554(2) 0.0713(2) -0.23291(19) 0.0434(6) Uani 1 1 d . . .
H26 H 0.2856 0.0788 -0.3074 0.052 Uiso 1 1 calc R . .
C27 C 0.1416(2) 0.07557(19) -0.1765(2) 0.0427(6) Uani 1 1 d . . .
H27 H 0.0833 0.0861 -0.2066 0.051 Uiso 1 1 calc R . .
C28 C -0.2122(2) 0.21008(17) 0.13574(18) 0.0311(5) Uani 1 1 d . . .
C29 C -0.3240(2) 0.22902(19) 0.1201(2) 0.0398(6) Uani 1 1 d . . .
H29A H -0.3641 0.1785 0.1715 0.060 Uiso 1 1 calc R . .
H29B H -0.3068 0.2168 0.0490 0.060 Uiso 1 1 calc R . .
H29C H -0.3762 0.3046 0.1295 0.060 Uiso 1 1 calc R . .
C30 C 0.47088(18) 0.38894(17) -0.15129(17) 0.0286(4) Uani 1 1 d . . .
C31 C 0.5408(2) 0.27662(19) -0.1860(2) 0.0412(6) Uani 1 1 d . . .
H31A H 0.5546 0.2223 -0.1255 0.062 Uiso 1 1 calc R . .
H31B H 0.6180 0.2775 -0.2396 0.062 Uiso 1 1 calc R . .
H31C H 0.4950 0.2576 -0.2152 0.062 Uiso 1 1 calc R . .
C32 C 0.5274(2) 0.4160(2) -0.0906(2) 0.0431(6) Uani 1 1 d . . .
H32A H 0.4830 0.4910 -0.0743 0.065 Uiso 1 1 calc R . .
H32B H 0.6109 0.4097 -0.1330 0.065 Uiso 1 1 calc R . .
H32C H 0.5249 0.3650 -0.0252 0.065 Uiso 1 1 calc R . .
C33 C 0.4499(2) 0.47613(19) -0.24248(18) 0.0375(5) Uani 1 1 d . . .
H33A H 0.4130 0.4549 -0.2790 0.056 Uiso 1 1 calc R . .
H33B H 0.5266 0.4843 -0.2912 0.056 Uiso 1 1 calc R . .
H33C H 0.3964 0.5458 -0.2164 0.056 Uiso 1 1 calc R . .
C34 C 0.42234(19) -0.20421(17) 0.50308(17) 0.0312(5) Uani 1 1 d . . .
C35 C 0.4355(3) -0.1084(2) 0.5270(2) 0.0485(6) Uani 1 1 d . . .
H35A H 0.4967 -0.1351 0.5610 0.073 Uiso 1 1 calc R . .
H35B H 0.3588 -0.0674 0.5740 0.073 Uiso 1 1 calc R . .
H35C H 0.4597 -0.0604 0.4616 0.073 Uiso 1 1 calc R . .
C36 C 0.3773(3) -0.2770(3) 0.6025(2) 0.0574(8) Uani 1 1 d . . .
H36A H 0.3690 -0.3380 0.5844 0.086 Uiso 1 1 calc R . .
H36B H 0.2993 -0.2345 0.6467 0.086 Uiso 1 1 calc R . .
H36C H 0.4346 -0.3058 0.6408 0.086 Uiso 1 1 calc R . .
C37 C 0.5353(2) -0.2695(2) 0.4285(2) 0.0517(7) Uani 1 1 d . . .
H37A H 0.5202 -0.3270 0.4115 0.078 Uiso 1 1 calc R . .
H37B H 0.5979 -0.3028 0.4613 0.078 Uiso 1 1 calc R . .
H37C H 0.5616 -0.2212 0.3641 0.078 Uiso 1 1 calc R . .
Cl1 Cl 0.31034(6) 0.32106(5) 0.27559(5) 0.04705(17) Uani 1 1 d D . .
O5 O 0.3651(4) 0.3057(4) 0.1688(3) 0.0920(14) Uani 0.872(5) 1 d PDU A 1
O6 O 0.3582(3) 0.3823(3) 0.3000(3) 0.0994(13) Uani 0.872(5) 1 d PDU A 1
O7 O 0.1830(3) 0.3693(4) 0.2994(3) 0.0952(12) Uani 0.872(5) 1 d PDU A 1
O8 O 0.3299(4) 0.2182(3) 0.3399(3) 0.1211(15) Uani 0.872(5) 1 d PDU A 1
O5B O 0.3890(18) 0.263(2) 0.1871(15) 0.083(5) Uani 0.128(5) 1 d PDU A 2
O7B O 0.2077(14) 0.2978(18) 0.3168(17) 0.099(5) Uani 0.128(5) 1 d PDU A 2
O6B O 0.288(2) 0.4350(10) 0.2372(19) 0.128(7) Uani 0.128(5) 1 d PDU A 2
O8B O 0.3741(18) 0.293(2) 0.3440(15) 0.109(5) Uani 0.128(5) 1 d PDU A 2
N5 N 0.2947(3) 0.5602(2) 0.4886(3) 0.0767(8) Uani 1 1 d . . .
C38 C 0.2267(3) 0.5193(3) 0.5082(2) 0.0578(8) Uani 1 1 d . . .
C39 C 0.1395(4) 0.4669(4) 0.5337(3) 0.0856(12) Uani 1 1 d . . .
H39A H 0.1578 0.3992 0.5821 0.128 Uiso 1 1 calc R . .
H39B H 0.1418 0.4498 0.4695 0.128 Uiso 1 1 calc R . .
H39C H 0.0595 0.5161 0.5672 0.128 Uiso 1 1 calc R . .
N6 N 0.1743(3) 0.8104(2) 0.1430(2) 0.0719(8) Uani 1 1 d . . .
C40 C 0.1465(2) 0.7441(2) 0.2045(2) 0.0492(6) Uani 1 1 d . . .
C41 C 0.1100(4) 0.6597(3) 0.2847(3) 0.0791(11) Uani 1 1 d . . .
H41A H 0.1312 0.6549 0.3458 0.119 Uiso 1 1 calc R . .
H41B H 0.1509 0.5894 0.2575 0.119 Uiso 1 1 calc R . .
H41C H 0.0231 0.6774 0.3055 0.119 Uiso 1 1 calc R . .

loop_
_atom_site_aniso_label
_atom_site_aniso_U_11
_atom_site_aniso_U_22
_atom_site_aniso_U_33
_atom_site_aniso_U_23
_atom_site_aniso_U_13
_atom_site_aniso_U_12
Cu1 0.02340(15) 0.02744(15) 0.03165(16) 0.00088(10) -0.01103(11) -0.00881(11)
S1 0.0293(3) 0.0476(3) 0.0440(3) -0.0131(3) -0.0073(3) -0.0145(3)
O1 0.0273(7) 0.0214(7) 0.0270(7) -0.0023(6) -0.0041(6) -0.0091(6)
O2 0.0367(9) 0.0216(8) 0.0514(10) -0.0055(7) -0.0049(8) -0.0125(7)
O3 0.0306(8) 0.0321(8) 0.0263(7) 0.0056(6) -0.0134(6) -0.0128(6)
O4 0.0293(9) 0.0557(10) 0.0433(10) 0.0206(8) -0.0175(8) -0.0209(8)
N1 0.0249(9) 0.0205(8) 0.0243(8) -0.0030(7) -0.0066(7) -0.0065(7)
N2 0.0266(9) 0.0196(8) 0.0228(8) 0.0005(6) -0.0086(7) -0.0079(7)
C2 0.0265(10) 0.0222(9) 0.0217(9) -0.0005(7) -0.0107(8) -0.0085(8)
N3 0.0236(9) 0.0240(8) 0.0257(9) -0.0032(7) -0.0086(7) -0.0071(7)
N4 0.0291(10) 0.0295(9) 0.0412(11) -0.0019(8) -0.0147(9) -0.0094(8)
C4 0.0276(11) 0.0333(11) 0.0326(12) -0.0064(9) -0.0084(9) -0.0082(9)
C5 0.0262(11) 0.0365(12) 0.0386(12) -0.0137(10) -0.0096(10) -0.0014(9)
C6 0.0349(12) 0.0267(11) 0.0396(12) -0.0096(9) -0.0169(10) -0.0009(9)
C7 0.0330(12) 0.0247(10) 0.0337(12) -0.0047(9) -0.0132(10) -0.0062(9)
C8 0.0271(11) 0.0256(10) 0.0245(10) -0.0043(8) -0.0112(9) -0.0055(8)
C9 0.0261(10) 0.0245(10) 0.0256(10) -0.0035(8) -0.0109(8) -0.0055(8)
C10 0.0280(11) 0.0247(10) 0.0275(10) -0.0001(8) -0.0096(9) -0.0092(8)
N11 0.0221(8) 0.0225(8) 0.0224(8) 0.0000(6) -0.0057(7) -0.0086(7)
C12 0.0256(10) 0.0210(9) 0.0223(10) -0.0012(8) -0.0083(8) -0.0070(8)
N13 0.0233(9) 0.0248(8) 0.0253(9) -0.0009(7) -0.0076(7) -0.0081(7)
C14 0.0247(11) 0.0330(11) 0.0311(11) -0.0078(9) -0.0063(9) -0.0102(9)
C15 0.0292(11) 0.0379(12) 0.0345(12) -0.0097(10) -0.0003(10) -0.0188(10)
C16 0.0375(12) 0.0323(11) 0.0293(11) -0.0016(9) -0.0026(10) -0.0187(10)
C17 0.0349(12) 0.0272(10) 0.0271(11) -0.0002(8) -0.0082(9) -0.0133(9)
C18 0.0241(10) 0.0246(10) 0.0237(10) -0.0046(8) -0.0040(8) -0.0102(8)
C19 0.0267(10) 0.0240(10) 0.0248(10) -0.0059(8) -0.0048(8) -0.0091(8)
C20 0.0237(10) 0.0234(10) 0.0257(10) -0.0008(8) -0.0076(9) -0.0053(8)
C21 0.0239(10) 0.0205(9) 0.0231(10) 0.0009(8) -0.0063(8) -0.0092(8)
C22 0.0260(10) 0.0296(10) 0.0265(10) 0.0045(8) -0.0100(9) -0.0133(9)
C23 0.0253(10) 0.0219(10) 0.0345(11) -0.0036(8) -0.0080(9) -0.0072(8)
C24 0.0242(10) 0.0212(9) 0.0339(11) -0.0068(8) -0.0047(9) -0.0083(8)
C25 0.0316(12) 0.0300(11) 0.0292(11) -0.0120(9) -0.0030(9) -0.0094(9)
C26 0.0580(17) 0.0408(13) 0.0315(12) -0.0102(10) -0.0103(12) -0.0174(12)
C27 0.0482(15) 0.0379(13) 0.0501(15) -0.0156(11) -0.0233(13) -0.0089(11)
C28 0.0318(12) 0.0242(10) 0.0369(12) -0.0020(9) -0.0136(10) -0.0082(9)
C29 0.0350(13) 0.0339(12) 0.0589(16) -0.0049(11) -0.0265(12) -0.0095(10)
C30 0.0241(10) 0.0292(10) 0.0294(11) -0.0038(9) -0.0046(9) -0.0102(8)
C31 0.0325(13) 0.0359(12) 0.0461(14) -0.0131(11) -0.0034(11) -0.0071(10)
C32 0.0358(13) 0.0492(14) 0.0505(15) -0.0111(12) -0.0183(12) -0.0132(11)
C33 0.0400(13) 0.0396(12) 0.0313(12) 0.0020(10) -0.0074(10) -0.0205(11)
C34 0.0298(11) 0.0322(11) 0.0300(11) -0.0003(9) -0.0149(9) -0.0062(9)
C35 0.0488(15) 0.0469(14) 0.0625(17) -0.0139(13) -0.0340(14) -0.0082(12)
C36 0.0666(19) 0.0717(19) 0.0409(15) 0.0227(14) -0.0339(14) -0.0338(16)
C37 0.0439(15) 0.0491(15) 0.0460(15) -0.0138(12) -0.0223(13) 0.0126(12)
Cl1 0.0528(4) 0.0544(4) 0.0501(4) -0.0004(3) -0.0238(3) -0.0311(3)
O5 0.091(3) 0.143(4) 0.0516(17) -0.017(2) -0.0260(16) -0.043(2)
O6 0.111(3) 0.133(3) 0.106(3) -0.036(2) -0.028(2) -0.086(3)
O7 0.0587(18) 0.127(3) 0.107(3) -0.007(2) -0.0338(17) -0.0363(19)
O8 0.139(3) 0.095(3) 0.120(3) 0.047(2) -0.055(3) -0.059(2)
O5B 0.081(9) 0.133(11) 0.083(10) -0.041(9) -0.028(8) -0.065(9)
O7B 0.081(7) 0.112(8) 0.123(8) 0.020(8) -0.026(7) -0.081(6)
O6B 0.146(12) 0.090(10) 0.127(11) 0.000(10) -0.011(10) -0.063(9)
O8B 0.127(8) 0.131(9) 0.107(8) 0.000(8) -0.075(7) -0.053(8)
N5 0.0684(19) 0.0615(17) 0.085(2) -0.0191(15) -0.0092(16) -0.0169(15)
C38 0.0491(17) 0.0626(19) 0.0496(17) -0.0076(14) -0.0182(14) -0.0050(15)
C39 0.074(2) 0.133(4) 0.062(2) -0.003(2) -0.0271(19) -0.049(2)
N6 0.0574(17) 0.0536(15) 0.084(2) 0.0009(15) -0.0115(15) -0.0167(13)
C40 0.0367(14) 0.0522(16) 0.0561(17) -0.0086(14) -0.0152(13) -0.0115(12)
C41 0.099(3) 0.090(3) 0.061(2) 0.0124(19) -0.030(2) -0.056(2)

loop_
_atom_type_symbol
_atom_type_description
_atom_type_scat_dispersion_real
_atom_type_scat_dispersion_imag
_atom_type_scat_source
C C 0.0033 0.0016 'International Tables Vol C Tables 4.2.6.8 and 6.1.1.4'
H H 0.0000 0.0000 'International Tables Vol C Tables 4.2.6.8 and 6.1.1.4'
N N 0.0061 0.0033 'International Tables Vol C Tables 4.2.6.8 and 6.1.1.4'
O O 0.0106 0.0060 'International Tables Vol C Tables 4.2.6.8 and 6.1.1.4'
S S 0.1246 0.1234 'International Tables Vol C Tables 4.2.6.8 and 6.1.1.4'
Cl Cl 0.1484 0.1585 'International Tables Vol C Tables 4.2.6.8 and 6.1.1.4'
Cu Cu 0.3201 1.2651 'International Tables Vol C Tables 4.2.6.8 and 6.1.1.4'

loop_
_geom_angle_atom_site_label_1
_geom_angle_atom_site_label_2
_geom_angle_atom_site_label_3
_geom_angle
N4 Cu1 N13 122.02(7)
N4 Cu1 N3 113.62(7)
N13 Cu1 N3 121.54(7)
N4 Cu1 N2 140.49(7)
N13 Cu1 N2 75.00(6)
N3 Cu1 N2 73.57(6)
C27 S1 C24 92.49(12)
C10 O1 C30 120.80(15)
C20 O3 C34 120.05(16)
C2 N1 C8 106.66(16)
C2 N1 C10 129.44(17)
C8 N1 C10 123.88(16)
C21 N2 C23 111.14(15)
C21 N2 C22 109.77(15)
C23 N2 C22 109.50(15)
C21 N2 Cu1 107.15(11)
C23 N2 Cu1 120.34(12)
C22 N2 Cu1 97.98(11)
N3 C2 N1 112.15(17)
N3 C2 C21 122.93(17)
N1 C2 C21 124.90(17)
C2 N3 C9 106.33(16)
C2 N3 Cu1 121.36(13)
C9 N3 Cu1 130.57(14)
C28 N4 Cu1 178.0(2)
C5 C4 C9 117.0(2)
C6 C5 C4 121.8(2)
C5 C6 C7 121.8(2)
C8 C7 C6 116.2(2)
C7 C8 C9 122.42(19)
C7 C8 N1 132.5(2)
C9 C8 N1 105.00(17)
C4 C9 C8 120.83(19)
C4 C9 N3 129.30(19)
C8 C9 N3 109.86(18)
O2 C10 O1 129.0(2)
O2 C10 N1 121.41(19)
O1 C10 N1 109.57(16)
C12 N11 C18 106.34(16)
C12 N11 C20 124.08(16)
C18 N11 C20 128.94(16)
N13 C12 N11 112.16(17)
N13 C12 C22 121.49(17)
N11 C12 C22 126.32(18)
C12 N13 C19 106.58(16)
C12 N13 Cu1 117.23(13)
C19 N13 Cu1 135.60(14)
C15 C14 C19 117.5(2)
C14 C15 C16 120.9(2)
C17 C16 C15 122.1(2)
C16 C17 C18 116.5(2)
C17 C18 C19 121.58(19)
C17 C18 N11 133.34(19)
C19 C18 N11 105.06(17)
C14 C19 C18 121.33(19)
C14 C19 N13 128.83(19)
C18 C19 N13 109.84(18)
O4 C20 O3 127.8(2)
O4 C20 N11 121.88(18)
O3 C20 N11 110.29(17)
N2 C21 C2 109.88(16)
N2 C22 C12 109.09(16)
N2 C23 C24 113.25(16)
C25 C24 C23 127.67(19)
C25 C24 S1 111.36(17)
C23 C24 S1 120.95(16)
C24 C25 C26 110.1(2)
C27 C26 C25 113.8(2)
C26 C27 S1 112.3(2)
N4 C28 C29 179.1(3)
O1 C30 C32 109.02(17)
O1 C30 C33 109.36(17)
C32 C30 C33 112.65(19)
O1 C30 C31 101.60(16)
C32 C30 C31 112.13(19)
C33 C30 C31 111.47(19)
C37 C34 O3 110.00(18)
C37 C34 C35 112.8(2)
O3 C34 C35 109.62(17)
C37 C34 C36 110.8(2)
O3 C34 C36 101.50(18)
C35 C34 C36 111.5(2)
O5 Cl1 O7 109.6(2)
O5 Cl1 O8 109.6(3)
O6 Cl1 O5 111.2(3)
O6 Cl1 O7 112.2(2)
O6 Cl1 O8 107.9(3)
O8 Cl1 O7 106.1(2)
O6B Cl1 O5B 106.7(10)
O7B Cl1 O5B 109.7(10)
O7B Cl1 O6B 110.9(10)
O7B Cl1 O8B 114.7(10)
O8B Cl1 O5B 106.6(10)
O8B Cl1 O6B 107.9(10)
N5 C38 C39 179.7(4)
N6 C40 C41 179.2(4)

loop_
_geom_bond_atom_site_label_1
_geom_bond_atom_site_label_2
_geom_bond_distance
Cu1 N4 1.9170(19)
Cu1 N13 2.0087(16)
Cu1 N3 2.0362(17)
Cu1 N2 2.4764(17)
S1 C27 1.691(3)
S1 C24 1.711(2)
O1 C10 1.315(2)
O1 C30 1.498(2)
O2 C10 1.194(2)
O3 C20 1.305(2)
O3 C34 1.502(2)
O4 C20 1.194(3)
N1 C2 1.384(2)
N1 C8 1.406(3)
N1 C10 1.416(3)
N2 C21 1.467(2)
N2 C23 1.471(3)
N2 C22 1.475(3)
C2 N3 1.304(3)
C2 C21 1.497(3)
N3 C9 1.398(3)
N4 C28 1.137(3)
C4 C5 1.387(3)
C4 C9 1.388(3)
C5 C6 1.385(3)
C6 C7 1.388(3)
C7 C8 1.387(3)
C8 C9 1.392(3)
N11 C12 1.388(2)
N11 C18 1.412(3)
N11 C20 1.416(3)
C12 N13 1.304(3)
C12 C22 1.498(3)
N13 C19 1.395(3)
C14 C15 1.381(3)
C14 C19 1.388(3)
C15 C16 1.394(3)
C16 C17 1.388(3)
C17 C18 1.390(3)
C18 C19 1.393(3)
C23 C24 1.487(3)
C24 C25 1.402(3)
C25 C26 1.432(4)
C26 C27 1.345(4)
C28 C29 1.457(3)
C30 C32 1.510(3)
C30 C33 1.510(3)
C30 C31 1.518(3)
C34 C37 1.501(3)
C34 C35 1.508(3)
C34 C36 1.514(3)
Cl1 O7B 1.343(10)
Cl1 O6 1.384(3)
Cl1 O8B 1.388(11)
Cl1 O5 1.414(3)
Cl1 O8 1.416(3)
Cl1 O6B 1.428(11)
Cl1 O7 1.434(3)
Cl1 O5B 1.439(11)
N5 C38 1.122(4)
C38 C39 1.436(5)
N6 C40 1.118(4)
C40 C41 1.440(4)
